data_7213847
loop_
_publ_author_name
'Yang, Yan'
'Yang, Jin'
'Du, Peng'
'Liu, Ying-Ying'
'Ma, Jian-Fang'

_publ_section_title
;
 A series of coordination polymers constructed by the semi-rigid
 bifunctional ligand 5-((1H-1,2,4-triazol-1-yl)methoxy) isophthalic acid:
 syntheses, structures and the role of solvents
;
_journal_issue 6
_journal_name_full CrystEngComm
_journal_page_first 1136
_journal_paper_doi 10.1039/c3ce42048e
_journal_volume 16
_journal_year 2014
_chemical_formula_moiety 'C17 H21 Mn N5 O7'
_chemical_formula_sum 'C17 H21 Mn N5 O7'
_chemical_formula_weight 462.33
_chemical_name_systematic
;
 ?
;
_space_group_IT_number 14
_symmetry_cell_setting monoclinic
_symmetry_space_group_name_Hall '-P 2ybc'
_symmetry_space_group_name_H-M 'P 1 21/c 1'
_atom_sites_solution_hydrogens geom
_atom_sites_solution_primary direct
_atom_sites_solution_secondary difmap
_audit_creation_method SHELXL-97
_cell_angle_alpha 90
_cell_angle_beta 123.019(2)
_cell_angle_gamma 90
_cell_formula_units_Z 4
_cell_length_a 9.7401(3)
_cell_length_b 15.6078(3)
_cell_length_c 16.5583(4)
_cell_measurement_reflns_used 4114
_cell_measurement_temperature 293(2)
_cell_measurement_theta_max 29.1202
_cell_measurement_theta_min 2.9195
_cell_volume 2110.66(10)
_computing_cell_refinement 'CrysAlisPro(1.171.35.21) (Agilent Tech., 2012)'
_computing_data_collection 'CrysAlisPro(1.171.35.21) (Agilent Tech., 2012)'
_computing_data_reduction 'CrysAlisPro(1.171.35.21) (Agilent Tech., 2012)'
_computing_structure_refinement 'SHELXL-97 (Sheldrick, 2008)'
_computing_structure_solution 'SHELXS-97 (Sheldrick, 2008)'
_diffrn_ambient_temperature 293(2)
_diffrn_measured_fraction_theta_full 0.995
_diffrn_measured_fraction_theta_max 0.995
_diffrn_measurement_device_type 'Oxford Diffraction Gemini R Ultra'
_diffrn_measurement_method '\w scan'
_diffrn_radiation_monochromator graphite
_diffrn_radiation_source 'fine-focus sealed tube'
_diffrn_radiation_type MoK\a
_diffrn_radiation_wavelength 0.71073
_diffrn_reflns_av_R_equivalents 0.0207
_diffrn_reflns_av_sigmaI/netI 0.0302
_diffrn_reflns_limit_h_max 7
_diffrn_reflns_limit_h_min -11
_diffrn_reflns_limit_k_max 18
_diffrn_reflns_limit_k_min -13
_diffrn_reflns_limit_l_max 19
_diffrn_reflns_limit_l_min -19
_diffrn_reflns_number 8059
_diffrn_reflns_theta_full 25.35
_diffrn_reflns_theta_max 25.35
_diffrn_reflns_theta_min 2.93
_exptl_absorpt_coefficient_mu 0.674
_exptl_absorpt_correction_T_max 0.8605
_exptl_absorpt_correction_T_min 0.8235
_exptl_absorpt_correction_type multi-scan
_exptl_absorpt_process_details
;
CrysAlis (Oxford Diffraction, 2006)
;
_exptl_crystal_colour colorless
_exptl_crystal_density_diffrn 1.455
_exptl_crystal_density_method 'not measured'
_exptl_crystal_description block
_exptl_crystal_F_000 956
_exptl_crystal_size_max 0.30
_exptl_crystal_size_mid 0.28
_exptl_crystal_size_min 0.23
_refine_diff_density_max 0.431
_refine_diff_density_min -0.308
_refine_diff_density_rms 0.062
_refine_ls_extinction_method none
_refine_ls_goodness_of_fit_ref 1.043
_refine_ls_hydrogen_treatment mixed
_refine_ls_matrix_type full
_refine_ls_number_parameters 319
_refine_ls_number_reflns 3838
_refine_ls_number_restraints 13
_refine_ls_restrained_S_all 1.046
_refine_ls_R_factor_all 0.0511
_refine_ls_R_factor_gt 0.0412
_refine_ls_shift/su_max 0.001
_refine_ls_shift/su_mean 0.000
_refine_ls_structure_factor_coef Fsqd
_refine_ls_weighting_details 'calc w=1/[\s^2^(Fo^2^)+(0.0584P)^2^+1.2641P] where P=(Fo^2^+2Fc^2^)/3'
_refine_ls_weighting_scheme calc
_refine_ls_wR_factor_gt 0.1074
_refine_ls_wR_factor_ref 0.1141
_reflns_number_gt 3221
_reflns_number_total 3838
_reflns_threshold_expression >2\s(I)
_cod_data_source_file c3ce42048e.txt
_cod_data_source_block Compound-10
_cod_original_cell_volume 2110.66(9)
_cod_original_sg_symbol_Hall '-P 2ybc '
_cod_original_sg_symbol_H-M 'P 21/c'
_cod_database_code 7213847

loop_
_symmetry_equiv_pos_as_xyz
'x, y, z'
'-x, y+1/2, -z+1/2'
'-x, -y, -z'
'x, -y-1/2, z-1/2'

loop_
_atom_site_label
_atom_site_type_symbol
_atom_site_fract_x
_atom_site_fract_y
_atom_site_fract_z
_atom_site_U_iso_or_equiv
_atom_site_adp_type
_atom_site_occupancy
_atom_site_symmetry_multiplicity
_atom_site_calc_flag
_atom_site_refinement_flags
_atom_site_disorder_assembly
_atom_site_disorder_group
Mn1 Mn 0.54041(5) 0.12711(2) 0.55344(3) 0.03031(15) Uani 1 1 d . . .
C1 C 0.4951(3) 0.35460(14) 0.66181(16) 0.0275(5) Uani 1 1 d . . .
C2 C 0.4882(3) 0.35824(15) 0.74324(17) 0.0291(5) Uani 1 1 d . . .
H2 H 0.4945 0.3080 0.7753 0.035 Uiso 1 1 calc R . .
C3 C 0.4719(3) 0.43649(14) 0.77702(16) 0.0285(5) Uani 1 1 d . . .
C4 C 0.4627(3) 0.51196(14) 0.72925(16) 0.0295(5) Uani 1 1 d . . .
H4 H 0.4518 0.5646 0.7516 0.035 Uiso 1 1 calc R . .
C5 C 0.4701(3) 0.50762(14) 0.64809(16) 0.0274(5) Uani 1 1 d . . .
C6 C 0.4866(3) 0.42979(15) 0.61433(16) 0.0286(5) Uani 1 1 d . . .
H6 H 0.4921 0.4278 0.5600 0.034 Uiso 1 1 calc R . .
C7 C 0.5173(3) 0.26968(15) 0.62709(17) 0.0318(5) Uani 1 1 d . . .
C8 C 0.4715(3) 0.44031(15) 0.86742(18) 0.0345(6) Uani 1 1 d . . .
C9 C 0.3786(3) 0.65165(16) 0.5905(2) 0.0378(6) Uani 1 1 d . . .
H9A H 0.4238 0.7026 0.5800 0.045 Uiso 1 1 calc R . .
H9B H 0.3806 0.6596 0.6492 0.045 Uiso 1 1 calc R . .
C10 C 0.1503(5) 0.6541(3) 0.4176(3) 0.0882(14) Uani 1 1 d . . .
C11 C -0.0311(5) 0.5980(4) 0.4318(4) 0.0966(17) Uani 1 1 d . . .
C12 C 0.8969(4) 0.1214(2) 0.7235(3) 0.0641(10) Uani 1 1 d . A .
H12 H 0.8465 0.0933 0.7501 0.077 Uiso 1 1 calc R . .
C13 C 1.153(4) 0.167(4) 0.743(2) 0.127(12) Uani 0.41(11) 1 d P A 1
H13A H 1.2665 0.1701 0.7945 0.191 Uiso 0.41(11) 1 calc PR A 1
H13B H 1.1156 0.2228 0.7153 0.191 Uiso 0.41(11) 1 calc PR A 1
H13C H 1.1418 0.1283 0.6943 0.191 Uiso 0.41(11) 1 calc PR A 1
C13' C 1.137(3) 0.190(2) 0.7483(17) 0.165(14) Uani 0.59(11) 1 d PD A 2
H13D H 1.2506 0.1944 0.7986 0.247 Uiso 0.59(11) 1 calc PR A 2
H13E H 1.0875 0.2455 0.7330 0.247 Uiso 0.59(11) 1 calc PR A 2
H13F H 1.1264 0.1651 0.6921 0.247 Uiso 0.59(11) 1 calc PR A 2
C14 C 1.1520(6) 0.1058(5) 0.8800(4) 0.140(3) Uani 1 1 d . A .
H14A H 1.2640 0.1228 0.9085 0.210 Uiso 1 1 calc R . .
H14B H 1.1457 0.0446 0.8817 0.210 Uiso 1 1 calc R . .
H14C H 1.1103 0.1309 0.9154 0.210 Uiso 1 1 calc R . .
C15 C 0.1793(15) 0.1337(8) 0.4872(9) 0.083(5) Uani 0.401(14) 1 d P A 1
H15 H 0.1934 0.1707 0.5351 0.100 Uiso 0.401(14) 1 calc PR A 1
C15' C 0.1732(10) 0.0916(5) 0.4377(6) 0.082(3) Uani 0.599(14) 1 d P A 2
H15' H 0.1773 0.0525 0.3966 0.098 Uiso 0.599(14) 1 calc PR A 2
C16 C -0.105(3) 0.0475(16) 0.353(2) 0.298(16) Uani 0.401(14) 1 d PDU A 2
C17 C -0.044(3) 0.1448(18) 0.4717(19) 0.217(18) Uani 0.401(14) 1 d PD A 2
C16' C -0.089(2) 0.0785(18) 0.3177(12) 0.299(15) Uani 0.599(14) 1 d PDU A 2
C17' C -0.0759(16) 0.1803(9) 0.4208(15) 0.196(10) Uani 0.599(14) 1 d PD A 2
N1 N 0.2123(3) 0.63976(16) 0.5107(2) 0.0512(7) Uani 1 1 d . B .
N2 N 0.0971(4) 0.6030(2) 0.5218(3) 0.0778(10) Uani 1 1 d . B .
N3 N -0.0048(10) 0.6308(11) 0.3658(7) 0.119(3) Uani 0.89(5) 1 d P B 1
N3' N 0.002(9) 0.603(5) 0.368(5) 0.07(2) Uani 0.11(5) 1 d PU B 1
N4 N 1.0548(4) 0.1352(3) 0.7804(3) 0.0852(11) Uani 1 1 d D . .
N5 N 0.0165(4) 0.1107(4) 0.4162(4) 0.137(2) Uani 1 1 d D . .
O1 O 0.5121(2) 0.26771(11) 0.54982(12) 0.0408(5) Uani 1 1 d . . .
O2 O 0.5409(3) 0.20362(11) 0.67616(14) 0.0484(5) Uani 1 1 d . . .
O3 O 0.5229(3) 0.37593(11) 0.92129(13) 0.0458(5) Uani 1 1 d . . .
O4 O 0.4170(3) 0.50696(12) 0.88246(15) 0.0542(6) Uani 1 1 d . . .
O5 O 0.4749(2) 0.57959(10) 0.60040(12) 0.0357(4) Uani 1 1 d . . .
O6 O 0.8093(3) 0.14197(15) 0.63837(17) 0.0572(6) Uani 1 1 d . . .
O7 O 0.2827(4) 0.1143(3) 0.4916(3) 0.1057(12) Uani 1 1 d . . .

loop_
_atom_site_aniso_label
_atom_site_aniso_U_11
_atom_site_aniso_U_22
_atom_site_aniso_U_33
_atom_site_aniso_U_23
_atom_site_aniso_U_13
_atom_site_aniso_U_12
Mn1 0.0437(3) 0.0257(2) 0.0290(2) -0.00227(14) 0.02461(19) -0.00247(16)
C1 0.0323(13) 0.0255(12) 0.0258(12) -0.0001(9) 0.0164(10) 0.0011(10)
C2 0.0396(14) 0.0237(11) 0.0272(12) 0.0036(9) 0.0202(11) 0.0018(10)
C3 0.0357(14) 0.0284(12) 0.0249(12) 0.0011(10) 0.0188(10) 0.0002(10)
C4 0.0412(14) 0.0229(11) 0.0271(12) -0.0005(9) 0.0202(11) 0.0026(10)
C5 0.0311(13) 0.0249(11) 0.0269(12) 0.0046(9) 0.0162(10) 0.0012(10)
C6 0.0346(14) 0.0323(12) 0.0236(11) 0.0000(10) 0.0188(10) -0.0004(10)
C7 0.0406(14) 0.0277(12) 0.0315(13) -0.0021(10) 0.0225(11) -0.0003(11)
C8 0.0537(16) 0.0269(12) 0.0312(13) -0.0016(10) 0.0285(12) -0.0025(12)
C9 0.0521(17) 0.0240(12) 0.0432(15) 0.0052(11) 0.0297(14) 0.0011(11)
C10 0.059(2) 0.117(3) 0.058(2) 0.037(2) 0.0126(19) -0.016(2)
C11 0.048(2) 0.108(4) 0.107(4) 0.049(3) 0.025(2) -0.005(2)
C12 0.0441(19) 0.089(3) 0.055(2) -0.0020(18) 0.0241(17) 0.0039(18)
C13 0.066(11) 0.19(3) 0.100(18) 0.090(14) 0.027(9) 0.036(15)
C13' 0.049(7) 0.110(13) 0.29(4) 0.079(11) 0.062(12) 0.012(7)
C14 0.068(3) 0.258(8) 0.064(3) 0.020(4) 0.016(2) 0.027(4)
C15 0.057(8) 0.104(9) 0.078(8) -0.038(6) 0.029(6) -0.005(6)
C15' 0.060(6) 0.094(6) 0.082(5) -0.033(4) 0.033(4) 0.007(4)
C16 0.124(10) 0.58(3) 0.169(18) -0.14(2) 0.066(11) 0.067(15)
C17 0.24(3) 0.27(4) 0.16(2) -0.01(2) 0.12(2) 0.12(3)
C16' 0.129(9) 0.59(3) 0.161(17) -0.13(2) 0.067(9) 0.059(14)
C17' 0.115(11) 0.130(12) 0.26(2) -0.063(14) 0.050(12) -0.028(9)
N1 0.0451(15) 0.0440(13) 0.0647(17) 0.0223(12) 0.0301(13) 0.0032(11)
N2 0.058(2) 0.082(2) 0.100(3) 0.0313(19) 0.047(2) -0.0059(17)
N3 0.062(4) 0.150(7) 0.084(4) 0.060(4) 0.001(3) -0.028(4)
N3' 0.07(2) 0.07(2) 0.06(2) -0.003(10) 0.032(13) 0.004(10)
N4 0.0445(18) 0.119(3) 0.071(2) 0.0101(19) 0.0183(16) 0.0139(18)
N5 0.037(2) 0.197(6) 0.141(5) 0.011(4) 0.026(2) 0.018(3)
O1 0.0679(13) 0.0316(9) 0.0365(10) -0.0014(7) 0.0373(10) 0.0043(9)
O2 0.0883(16) 0.0260(9) 0.0465(11) 0.0044(8) 0.0467(11) 0.0094(9)
O3 0.0767(15) 0.0377(10) 0.0343(10) 0.0102(8) 0.0376(10) 0.0125(9)
O4 0.1045(18) 0.0315(10) 0.0522(12) -0.0022(9) 0.0592(13) 0.0046(11)
O5 0.0502(11) 0.0280(9) 0.0410(10) 0.0109(7) 0.0327(9) 0.0057(8)
O6 0.0430(12) 0.0665(14) 0.0543(14) 0.0091(11) 0.0214(11) 0.0032(10)
O7 0.0441(17) 0.148(3) 0.122(3) -0.046(2) 0.043(2) -0.029(2)

loop_
_atom_type_symbol
_atom_type_description
_atom_type_scat_dispersion_real
_atom_type_scat_dispersion_imag
_atom_type_scat_source
C C 0.0033 0.0016 'International Tables Vol C Tables 4.2.6.8 and 6.1.1.4'
H H 0.0000 0.0000 'International Tables Vol C Tables 4.2.6.8 and 6.1.1.4'
N N 0.0061 0.0033 'International Tables Vol C Tables 4.2.6.8 and 6.1.1.4'
O O 0.0106 0.0060 'International Tables Vol C Tables 4.2.6.8 and 6.1.1.4'
Mn Mn 0.3368 0.7283 'International Tables Vol C Tables 4.2.6.8 and 6.1.1.4'

loop_
_geom_angle_atom_site_label_1
_geom_angle_atom_site_label_2
_geom_angle_atom_site_label_3
_geom_angle
_geom_angle_site_symmetry_1
_geom_angle_site_symmetry_3
O4 Mn1 O3 113.03(7) 2_646 4_565
O4 Mn1 O7 90.89(13) 2_646 .
O3 Mn1 O7 95.23(13) 4_565 .
O4 Mn1 O6 86.12(9) 2_646 .
O3 Mn1 O6 93.48(9) 4_565 .
O7 Mn1 O6 171.28(13) . .
O4 Mn1 O1 153.63(7) 2_646 .
O3 Mn1 O1 93.22(6) 4_565 .
O7 Mn1 O1 89.04(13) . .
O6 Mn1 O1 90.01(8) . .
O4 Mn1 O2 96.35(7) 2_646 .
O3 Mn1 O2 150.60(7) 4_565 .
O7 Mn1 O2 84.88(13) . .
O6 Mn1 O2 87.31(9) . .
O1 Mn1 O2 57.38(6) . .
O4 Mn1 C7 125.07(8) 2_646 .
O3 Mn1 C7 121.88(7) 4_565 .
O7 Mn1 C7 85.74(14) . .
O6 Mn1 C7 89.27(8) . .
O1 Mn1 C7 28.68(7) . .
O2 Mn1 C7 28.72(7) . .
C2 C1 C6 119.7(2) . .
C2 C1 C7 120.0(2) . .
C6 C1 C7 120.2(2) . .
C1 C2 C3 120.3(2) . .
C1 C2 H2 119.9 . .
C3 C2 H2 119.9 . .
C2 C3 C4 120.1(2) . .
C2 C3 C8 120.0(2) . .
C4 C3 C8 119.9(2) . .
C5 C4 C3 119.2(2) . .
C5 C4 H4 120.4 . .
C3 C4 H4 120.4 . .
C6 C5 C4 120.9(2) . .
C6 C5 O5 115.7(2) . .
C4 C5 O5 123.2(2) . .
C5 C6 C1 119.8(2) . .
C5 C6 H6 120.1 . .
C1 C6 H6 120.1 . .
O1 C7 O2 122.2(2) . .
O1 C7 C1 118.5(2) . .
O2 C7 C1 119.3(2) . .
O1 C7 Mn1 57.77(12) . .
O2 C7 Mn1 64.46(13) . .
C1 C7 Mn1 175.56(18) . .
O3 C8 O4 124.9(2) . .
O3 C8 C3 117.5(2) . .
O4 C8 C3 117.6(2) . .
O5 C9 N1 110.3(2) . .
O5 C9 H9A 109.6 . .
N1 C9 H9A 109.6 . .
O5 C9 H9B 109.6 . .
N1 C9 H9B 109.6 . .
H9A C9 H9B 108.1 . .
N3 C10 N1 110.0(5) . .
N3 C10 N3' 17(3) . .
N1 C10 N3' 104(3) . .
N3' C11 N2 115(3) . .
N3' C11 N3 19(3) . .
N2 C11 N3 114.2(5) . .
O6 C12 N4 126.3(4) . .
O6 C12 H12 116.8 . .
N4 C12 H12 116.8 . .
N4 C13 H13A 109.5 . .
N4 C13 H13B 109.5 . .
H13A C13 H13B 109.5 . .
N4 C13 H13C 109.5 . .
H13A C13 H13C 109.5 . .
H13B C13 H13C 109.5 . .
N4 C13' H13D 109.5 . .
N4 C13' H13E 109.5 . .
H13D C13' H13E 109.5 . .
N4 C13' H13F 109.5 . .
H13D C13' H13F 109.5 . .
H13E C13' H13F 109.5 . .
N4 C14 H14A 109.5 . .
N4 C14 H14B 109.5 . .
H14A C14 H14B 109.5 . .
N4 C14 H14C 109.5 . .
H14A C14 H14C 109.5 . .
H14B C14 H14C 109.5 . .
O7 C15 N5 127.2(12) . .
O7 C15 H15 116.4 . .
N5 C15 H15 116.4 . .
O7 C15' N5 129.0(8) . .
O7 C15' H15' 115.5 . .
N5 C15' H15' 115.5 . .
C16' C16 N5 73.8(14) . .
C17' C17 N5 71.4(11) . .
C16 C16' N5 72.9(15) . .
C17 C17' N5 71.6(10) . .
C10 N1 N2 109.9(3) . .
C10 N1 C9 127.9(3) . .
N2 N1 C9 121.9(3) . .
C11 N2 N1 102.4(3) . .
C10 N3 C11 103.5(6) . .
C11 N3' C10 101(4) . .
C12 N4 C13' 119.7(9) . .
C12 N4 C14 123.1(4) . .
C13' N4 C14 116.8(9) . .
C12 N4 C13 121.7(9) . .
C13' N4 C13 16(3) . .
C14 N4 C13 114.2(10) . .
C15' N5 C15 42.9(5) . .
C15' N5 C17' 140.9(9) . .
C15 N5 C17' 102.4(9) . .
C15' N5 C17 133.6(13) . .
C15 N5 C17 92.4(14) . .
C17' N5 C17 36.9(14) . .
C15' N5 C16 112.7(10) . .
C15 N5 C16 151.1(12) . .
C17' N5 C16 105.2(9) . .
C17 N5 C16 104.7(9) . .
C15' N5 C16' 102.5(10) . .
C15 N5 C16' 143.4(13) . .
C17' N5 C16' 103.7(8) . .
C17 N5 C16' 123.7(14) . .
C16 N5 C16' 33(2) . .
C7 O1 Mn1 93.54(14) . .
C7 O2 Mn1 86.83(14) . .
C8 O3 Mn1 122.27(16) . 4_566
C8 O4 Mn1 149.4(2) . 2_656
C5 O5 C9 118.89(19) . .
C12 O6 Mn1 123.0(2) . .
C15' O7 C15 60.9(7) . .
C15' O7 Mn1 148.4(6) . .
C15 O7 Mn1 149.8(8) . .

loop_
_geom_bond_atom_site_label_1
_geom_bond_atom_site_label_2
_geom_bond_distance
_geom_bond_site_symmetry_2
Mn1 O4 2.0821(19) 2_646
Mn1 O3 2.1005(18) 4_565
Mn1 O7 2.142(3) .
Mn1 O6 2.208(2) .
Mn1 O1 2.2085(18) .
Mn1 O2 2.3546(18) .
Mn1 C7 2.606(2) .
C1 C2 1.387(3) .
C1 C6 1.390(3) .
C1 C7 1.506(3) .
C2 C3 1.388(3) .
C2 H2 0.9300 .
C3 C4 1.394(3) .
C3 C8 1.501(3) .
C4 C5 1.386(3) .
C4 H4 0.9300 .
C5 C6 1.383(3) .
C5 O5 1.388(3) .
C6 H6 0.9300 .
C7 O1 1.253(3) .
C7 O2 1.254(3) .
C8 O3 1.253(3) .
C8 O4 1.253(3) .
C9 O5 1.416(3) .
C9 N1 1.439(4) .
C9 H9A 0.9700 .
C9 H9B 0.9700 .
C10 N3 1.319(9) .
C10 N1 1.333(5) .
C10 N3' 1.45(7) .
C11 N3' 1.26(7) .
C11 N2 1.326(6) .
C11 N3 1.351(10) .
C12 O6 1.227(4) .
C12 N4 1.312(5) .
C12 H12 0.9300 .
C13 N4 1.49(3) .
C13 H13A 0.9600 .
C13 H13B 0.9600 .
C13 H13C 0.9600 .
C13' N4 1.451(9) .
C13' H13D 0.9600 .
C13' H13E 0.9600 .
C13' H13F 0.9600 .
C14 N4 1.457(6) .
C14 H14A 0.9600 .
C14 H14B 0.9600 .
C14 H14C 0.9600 .
C15 O7 1.016(12) .
C15 N5 1.412(13) .
C15 H15 0.9300 .
C15' O7 1.012(8) .
C15' N5 1.398(9) .
C15' H15' 0.9300 .
C16 C16' 0.84(6) .
C16 N5 1.457(10) .
C17 C17' 0.91(3) .
C17 N5 1.440(10) .
C16' N5 1.464(9) .
C17' N5 1.438(8) .
N1 N2 1.359(4) .
O3 Mn1 2.1005(18) 4_566
O4 Mn1 2.0821(19) 2_656

loop_
_geom_torsion_atom_site_label_1
_geom_torsion_atom_site_label_2
_geom_torsion_atom_site_label_3
_geom_torsion_atom_site_label_4
_geom_torsion
_geom_torsion_site_symmetry_1
_geom_torsion_site_symmetry_4
C6 C1 C2 C3 0.4(4) . .
C7 C1 C2 C3 178.4(2) . .
C1 C2 C3 C4 -0.1(4) . .
C1 C2 C3 C8 -177.5(2) . .
C2 C3 C4 C5 0.0(4) . .
C8 C3 C4 C5 177.4(2) . .
C3 C4 C5 C6 -0.1(4) . .
C3 C4 C5 O5 -174.8(2) . .
C4 C5 C6 C1 0.4(4) . .
O5 C5 C6 C1 175.4(2) . .
C2 C1 C6 C5 -0.6(4) . .
C7 C1 C6 C5 -178.5(2) . .
C2 C1 C7 O1 175.3(2) . .
C6 C1 C7 O1 -6.7(4) . .
C2 C1 C7 O2 -5.0(4) . .
C6 C1 C7 O2 173.0(2) . .
C2 C1 C7 Mn1 143(2) . .
C6 C1 C7 Mn1 -39(2) . .
O4 Mn1 C7 O1 176.09(15) 2_646 .
O3 Mn1 C7 O1 -2.30(19) 4_565 .
O7 Mn1 C7 O1 -95.81(19) . .
O6 Mn1 C7 O1 91.35(16) . .
O2 Mn1 C7 O1 177.1(3) . .
O4 Mn1 C7 O2 -1.0(2) 2_646 .
O3 Mn1 C7 O2 -179.38(16) 4_565 .
O7 Mn1 C7 O2 87.1(2) . .
O6 Mn1 C7 O2 -85.73(17) . .
O1 Mn1 C7 O2 -177.1(3) . .
O4 Mn1 C7 C1 -150(2) 2_646 .
O3 Mn1 C7 C1 31(2) 4_565 .
O7 Mn1 C7 C1 -62(2) . .
O6 Mn1 C7 C1 125(2) . .
O1 Mn1 C7 C1 34(2) . .
O2 Mn1 C7 C1 -149(2) . .
C2 C3 C8 O3 16.0(4) . .
C4 C3 C8 O3 -161.4(3) . .
C2 C3 C8 O4 -162.7(3) . .
C4 C3 C8 O4 19.9(4) . .
N3 C10 N1 N2 2.1(10) . .
N3' C10 N1 N2 -15(3) . .
N3 C10 N1 C9 176.3(9) . .
N3' C10 N1 C9 159(2) . .
O5 C9 N1 C10 -82.9(4) . .
O5 C9 N1 N2 90.6(3) . .
N3' C11 N2 N1 19(4) . .
N3 C11 N2 N1 -1.4(11) . .
C10 N1 N2 C11 -0.4(5) . .
C9 N1 N2 C11 -175.0(4) . .
N1 C10 N3 C11 -2.8(14) . .
N3' C10 N3 C11 70(10) . .
N3' C11 N3 C10 -95(11) . .
N2 C11 N3 C10 2.7(15) . .
N2 C11 N3' C10 -27(5) . .
N3 C11 N3' C10 64(9) . .
N3 C10 N3' C11 -87(9) . .
N1 C10 N3' C11 25(5) . .
O6 C12 N4 C13' 9(2) . .
O6 C12 N4 C14 -177.6(5) . .
O6 C12 N4 C13 -10(4) . .
O7 C15' N5 C15 -1.5(11) . .
O7 C15' N5 C17' 33(2) . .
O7 C15' N5 C17 -21(2) . .
O7 C15' N5 C16 -162(2) . .
O7 C15' N5 C16' 164.3(16) . .
O7 C15 N5 C15' 1.5(10) . .
O7 C15 N5 C17' -156.9(17) . .
O7 C15 N5 C17 167.2(19) . .
O7 C15 N5 C16 40(4) . .
O7 C15 N5 C16' -22(3) . .
C17 C17' N5 C15' -101(3) . .
C17 C17' N5 C15 -77(2) . .
C17 C17' N5 C16 94.3(17) . .
C17 C17' N5 C16' 129(2) . .
C17' C17 N5 C15' 121(2) . .
C17' C17 N5 C15 108(2) . .
C17' C17 N5 C16 -95.9(16) . .
C17' C17 N5 C16' -66(3) . .
C16' C16 N5 C15' -78(3) . .
C16' C16 N5 C15 -106(4) . .
C16' C16 N5 C17' 92.0(19) . .
C16' C16 N5 C17 130(2) . .
C16 C16' N5 C15' 112(2) . .
C16 C16' N5 C15 129(3) . .
C16 C16' N5 C17' -97(2) . .
C16 C16' N5 C17 -63(3) . .
O2 C7 O1 Mn1 3.1(3) . .
C1 C7 O1 Mn1 -177.2(2) . .
O4 Mn1 O1 C7 -7.2(3) 2_646 .
O3 Mn1 O1 C7 178.04(16) 4_565 .
O7 Mn1 O1 C7 82.86(19) . .
O6 Mn1 O1 C7 -88.47(17) . .
O2 Mn1 O1 C7 -1.67(15) . .
O1 C7 O2 Mn1 -2.9(3) . .
C1 C7 O2 Mn1 177.4(2) . .
O4 Mn1 O2 C7 179.19(17) 2_646 .
O3 Mn1 O2 C7 1.1(3) 4_565 .
O7 Mn1 O2 C7 -90.5(2) . .
O6 Mn1 O2 C7 93.40(17) . .
O1 Mn1 O2 C7 1.66(15) . .
O4 C8 O3 Mn1 -4.2(4) . 4_566
C3 C8 O3 Mn1 177.17(17) . 4_566
O3 C8 O4 Mn1 86.6(4) . 2_656
C3 C8 O4 Mn1 -94.8(4) . 2_656
C6 C5 O5 C9 146.5(2) . .
C4 C5 O5 C9 -38.7(3) . .
N1 C9 O5 C5 -81.6(3) . .
N4 C12 O6 Mn1 -173.6(3) . .
O4 Mn1 O6 C12 -43.7(3) 2_646 .
O3 Mn1 O6 C12 -156.6(3) 4_565 .
O7 Mn1 O6 C12 26.5(10) . .
O1 Mn1 O6 C12 110.2(3) . .
O2 Mn1 O6 C12 52.9(3) . .
C7 Mn1 O6 C12 81.5(3) . .
N5 C15' O7 C15 1.7(11) . .
N5 C15' O7 Mn1 -168.2(6) . .
N5 C15 O7 C15' -1.6(11) . .
N5 C15 O7 Mn1 167.8(6) . .
O4 Mn1 O7 C15' -83.6(12) 2_646 .
O3 Mn1 O7 C15' 29.6(12) 4_565 .
O6 Mn1 O7 C15' -153.5(11) . .
O1 Mn1 O7 C15' 122.7(12) . .
O2 Mn1 O7 C15' -179.9(12) . .
C7 Mn1 O7 C15' 151.3(12) . .
O4 Mn1 O7 C15 114.2(17) 2_646 .
O3 Mn1 O7 C15 -132.5(17) 4_565 .
O6 Mn1 O7 C15 44(2) . .
O1 Mn1 O7 C15 -39.4(17) . .
O2 Mn1 O7 C15 17.9(17) . .
C7 Mn1 O7 C15 -10.9(17) . .
